data_4114146
loop_
_publ_author_name
'Theodore A. Betley'
'Jonas C. Peters'

_publ_section_title
;
 Dinitrogen Chemistry from Trigonally Coordinated Iron and Cobalt
 Platforms
;
_journal_name_full 'Journal of the American Chemical Society'
_journal_page_first 10782
_journal_page_last 10783
_journal_paper_doi 10.1021/ja036687f
_journal_volume 125
_journal_year 2003
_chemical_formula_sum 'C37 H68 B Fe N P3'
_chemical_formula_weight 686.49
_chemical_name_systematic
; 
 ? 
;
_space_group_IT_number 14
_symmetry_cell_setting monoclinic
_symmetry_space_group_name_Hall '-P 2yn'
_symmetry_space_group_name_H-M 'P 1 21/n 1'
_atom_sites_solution_hydrogens geom
_atom_sites_solution_primary direct
_atom_sites_solution_secondary difmap
_audit_creation_method SHELXL-97
_cell_angle_alpha 90.00
_cell_angle_beta 101.9480(10)
_cell_angle_gamma 90.00
_cell_formula_units_Z 4
_cell_length_a 12.5232(9)
_cell_length_b 16.2311(11)
_cell_length_c 18.8942(13)
_cell_measurement_reflns_used 7782
_cell_measurement_temperature 96(2)
_cell_measurement_theta_max 27.89
_cell_measurement_theta_min 2.18
_cell_volume 3757.3(5)
_computing_cell_refinement 'Bruker SMART'
_computing_data_collection 'Bruker SMART'
_computing_data_reduction 'Bruker SAINT'
_computing_molecular_graphics 'Bruker SHELXTL'
_computing_publication_material 'Bruker SHELXTL'
_computing_structure_refinement 'SHELXL-97 (Sheldrick, 1997)'
_computing_structure_solution 'SHELXS-97 (Sheldrick, 1990)'
_diffrn_ambient_temperature 96(2)
_diffrn_measured_fraction_theta_full 0.936
_diffrn_measured_fraction_theta_max 0.936
_diffrn_measurement_device_type 'CCD area detector'
_diffrn_measurement_method 'phi and omega scans'
_diffrn_radiation_monochromator graphite
_diffrn_radiation_source 'fine-focus sealed tube'
_diffrn_radiation_type MoK\a
_diffrn_radiation_wavelength 0.71073
_diffrn_reflns_av_R_equivalents 0.0704
_diffrn_reflns_av_sigmaI/netI 0.0496
_diffrn_reflns_limit_h_max 16
_diffrn_reflns_limit_h_min -15
_diffrn_reflns_limit_k_max 21
_diffrn_reflns_limit_k_min -21
_diffrn_reflns_limit_l_max 25
_diffrn_reflns_limit_l_min -23
_diffrn_reflns_number 55648
_diffrn_reflns_theta_full 28.49
_diffrn_reflns_theta_max 28.49
_diffrn_reflns_theta_min 1.67
_exptl_absorpt_coefficient_mu 0.555
_exptl_absorpt_correction_type none
_exptl_crystal_colour deep
_exptl_crystal_density_diffrn 1.214
_exptl_crystal_density_meas 0
_exptl_crystal_description blocks
_exptl_crystal_F_000 1492
_exptl_crystal_size_max 0.31
_exptl_crystal_size_mid 0.25
_exptl_crystal_size_min 0.11
_refine_diff_density_max 1.140
_refine_diff_density_min -1.002
_refine_diff_density_rms 0.081
_refine_ls_extinction_method none
_refine_ls_goodness_of_fit_ref 1.805
_refine_ls_hydrogen_treatment mixed
_refine_ls_matrix_type full
_refine_ls_number_parameters 400
_refine_ls_number_reflns 8921
_refine_ls_number_restraints 0
_refine_ls_restrained_S_all 1.805
_refine_ls_R_factor_all 0.0795
_refine_ls_R_factor_gt 0.0495
_refine_ls_shift/su_max 0.001
_refine_ls_shift/su_mean 0.000
_refine_ls_structure_factor_coef Fsqd
_refine_ls_weighting_details 'calc w=1/[\s^2^(Fo^2^)+(0.0200P)^2^+0.0000P] where P=(Fo^2^+2Fc^2^)/3'
_refine_ls_weighting_scheme calc
_refine_ls_wR_factor_gt 0.0964
_refine_ls_wR_factor_ref 0.1018
_reflns_number_gt 6373
_reflns_number_total 8921
_reflns_threshold_expression >2sigma(I)
_cod_data_source_file ja036687fsi20030714_062459_3.cif
_cod_data_source_block tab40
_cod_database_code 4114146

loop_
_symmetry_equiv_pos_as_xyz
'x, y, z'
'-x+1/2, y+1/2, -z+1/2'
'-x, -y, -z'
'x-1/2, -y-1/2, z-1/2'

loop_
_atom_site_label
_atom_site_type_symbol
_atom_site_fract_x
_atom_site_fract_y
_atom_site_fract_z
_atom_site_U_iso_or_equiv
_atom_site_adp_type
_atom_site_occupancy
_atom_site_symmetry_multiplicity
_atom_site_calc_flag
_atom_site_refinement_flags
Fe1 Fe 0.09153(3) 0.06310(2) 0.248860(18) 0.02100(10) Uani 1 1 d .
P1 P 0.12393(5) 0.09980(4) 0.36678(3) 0.01870(14) Uani 1 1 d .
P2 P -0.04324(5) -0.02634(4) 0.26556(3) 0.01829(14) Uani 1 1 d .
P3 P -0.02847(5) 0.16786(4) 0.21836(3) 0.02184(15) Uani 1 1 d .
N1 N 0.19106(16) 0.05006(12) 0.20577(11) 0.0256(5) Uani 1 1 d .
B1 B -0.1161(2) 0.11309(17) 0.34386(14) 0.0186(6) Uani 1 1 d .
C1 C -0.21480(18) 0.13997(14) 0.38409(12) 0.0197(5) Uani 1 1 d .
C2 C -0.3232(2) 0.13533(18) 0.34733(14) 0.0366(7) Uani 1 1 d .
H2 H -0.3380 0.1141 0.2994 0.044 Uiso 1 1 calc R
C3 C -0.4105(2) 0.15990(19) 0.37673(15) 0.0399(7) Uani 1 1 d .
H3 H -0.4827 0.1555 0.3489 0.048 Uiso 1 1 calc R
C4 C -0.3935(2) 0.19059(16) 0.44575(13) 0.0279(6) Uani 1 1 d .
H4 H -0.4531 0.2066 0.4666 0.033 Uiso 1 1 calc R
C5 C -0.28797(19) 0.19753(16) 0.48396(13) 0.0270(6) Uani 1 1 d .
H5 H -0.2740 0.2194 0.5316 0.032 Uiso 1 1 calc R
C6 C -0.20145(19) 0.17266(15) 0.45327(12) 0.0244(6) Uani 1 1 d .
H6 H -0.1294 0.1783 0.4811 0.029 Uiso 1 1 calc R
C7 C 0.00036(18) 0.10199(16) 0.40380(12) 0.0230(5) Uani 1 1 d .
H7A H -0.0034 0.0501 0.4307 0.028 Uiso 1 1 calc R
H7B H 0.0068 0.1478 0.4390 0.028 Uiso 1 1 calc R
C8 C -0.15182(17) 0.02558(14) 0.29921(12) 0.0179(5) Uani 1 1 d .
H8A H -0.2122 0.0375 0.2576 0.022 Uiso 1 1 calc R
H8B H -0.1803 -0.0127 0.3316 0.022 Uiso 1 1 calc R
C9 C -0.10716(18) 0.18954(14) 0.28711(12) 0.0202(5) Uani 1 1 d .
H9A H -0.0741 0.2377 0.3157 0.024 Uiso 1 1 calc R
H9B H -0.1820 0.2054 0.2625 0.024 Uiso 1 1 calc R
C10 C 0.2712(2) 0.22349(17) 0.34140(17) 0.0411(8) Uani 1 1 d .
H10A H 0.2842 0.2830 0.3405 0.062 Uiso 1 1 calc R
H10B H 0.2506 0.2028 0.2917 0.062 Uiso 1 1 calc R
H10C H 0.3378 0.1957 0.3664 0.062 Uiso 1 1 calc R
C11 C 0.17883(18) 0.20623(14) 0.38126(12) 0.0209(5) Uani 1 1 d .
H11 H 0.1175 0.2430 0.3578 0.025 Uiso 1 1 calc R
C12 C 0.2109(3) 0.23620(17) 0.45882(15) 0.0459(8) Uani 1 1 d .
H12A H 0.2789 0.2093 0.4827 0.069 Uiso 1 1 calc R
H12B H 0.1530 0.2226 0.4846 0.069 Uiso 1 1 calc R
H12C H 0.2216 0.2960 0.4592 0.069 Uiso 1 1 calc R
C13 C 0.3327(2) 0.02419(19) 0.40664(15) 0.0380(7) Uani 1 1 d .
H13A H 0.3753 0.0736 0.4236 0.057 Uiso 1 1 calc R
H13B H 0.3231 0.0200 0.3540 0.057 Uiso 1 1 calc R
H13C H 0.3714 -0.0246 0.4293 0.057 Uiso 1 1 calc R
C14 C 0.22100(18) 0.02976(15) 0.42700(12) 0.0218(5) Uani 1 1 d .
H14 H 0.1887 -0.0265 0.4176 0.026 Uiso 1 1 calc R
C15 C 0.2335(2) 0.04271(16) 0.50811(13) 0.0332(6) Uani 1 1 d .
H15A H 0.2666 -0.0064 0.5339 0.050 Uiso 1 1 calc R
H15B H 0.1615 0.0522 0.5194 0.050 Uiso 1 1 calc R
H15C H 0.2803 0.0906 0.5232 0.050 Uiso 1 1 calc R
C16 C 0.10725(19) -0.15049(15) 0.31898(14) 0.0299(6) Uani 1 1 d .
H16A H 0.1402 -0.1846 0.3606 0.045 Uiso 1 1 calc R
H16B H 0.1604 -0.1095 0.3101 0.045 Uiso 1 1 calc R
H16C H 0.0856 -0.1855 0.2762 0.045 Uiso 1 1 calc R
C17 C 0.00660(18) -0.10653(14) 0.33475(13) 0.0221(5) Uani 1 1 d .
H17 H 0.0313 -0.0767 0.3816 0.027 Uiso 1 1 calc R
C18 C -0.0789(2) -0.16939(15) 0.34749(14) 0.0295(6) Uani 1 1 d .
H18A H -0.0995 -0.2047 0.3048 0.044 Uiso 1 1 calc R
H18B H -0.1436 -0.1403 0.3561 0.044 Uiso 1 1 calc R
H18C H -0.0483 -0.2033 0.3897 0.044 Uiso 1 1 calc R
C19 C -0.0409(2) -0.0953(2) 0.12727(16) 0.0482(8) Uani 1 1 d .
H19A H -0.0684 -0.1413 0.0950 0.072 Uiso 1 1 calc R
H19B H 0.0363 -0.1044 0.1490 0.072 Uiso 1 1 calc R
H19C H -0.0486 -0.0438 0.0995 0.072 Uiso 1 1 calc R
C20 C -0.1030(2) -0.0897(2) 0.18390(15) 0.0502(9) Uani 1 1 d .
H20 H -0.0784 -0.1440 0.2066 0.060 Uiso 1 1 calc R
C21 C -0.2190(2) -0.10907(19) 0.16988(16) 0.0443(8) Uani 1 1 d .
H21A H -0.2607 -0.0624 0.1453 0.067 Uiso 1 1 calc R
H21B H -0.2413 -0.1197 0.2158 0.067 Uiso 1 1 calc R
H21C H -0.2331 -0.1581 0.1391 0.067 Uiso 1 1 calc R
C22 C -0.07938(19) 0.12775(17) 0.07036(13) 0.0281(6) Uani 1 1 d .
H22A H -0.1288 0.0945 0.0345 0.042 Uiso 1 1 calc R
H22B H -0.0093 0.0992 0.0848 0.042 Uiso 1 1 calc R
H22C H -0.0678 0.1813 0.0493 0.042 Uiso 1 1 calc R
C23 C -0.1282(2) 0.1402(3) 0.13476(16) 0.0669(12) Uani 1 1 d .
H23 H -0.1324 0.0804 0.1466 0.080 Uiso 1 1 calc R
C24 C -0.24276(19) 0.15621(19) 0.12725(14) 0.0375(7) Uani 1 1 d .
H24A H -0.2568 0.2151 0.1183 0.056 Uiso 1 1 calc R
H24B H -0.2659 0.1401 0.1718 0.056 Uiso 1 1 calc R
H24C H -0.2838 0.1244 0.0865 0.056 Uiso 1 1 calc R
C25 C 0.1064(2) 0.27063(17) 0.15034(15) 0.0368(7) Uani 1 1 d .
H25A H 0.0665 0.2627 0.1004 0.055 Uiso 1 1 calc R
H25B H 0.1589 0.2257 0.1638 0.055 Uiso 1 1 calc R
H25C H 0.1454 0.3233 0.1542 0.055 Uiso 1 1 calc R
C26 C 0.02645(18) 0.27099(15) 0.20081(13) 0.0230(5) Uani 1 1 d .
H26 H 0.0694 0.2901 0.2486 0.028 Uiso 1 1 calc R
C27 C -0.0611(2) 0.33651(18) 0.17734(17) 0.0449(8) Uani 1 1 d .
H27A H -0.0265 0.3907 0.1773 0.067 Uiso 1 1 calc R
H27B H -0.1109 0.3371 0.2111 0.067 Uiso 1 1 calc R
H27C H -0.1022 0.3239 0.1285 0.067 Uiso 1 1 calc R
C28 C 0.27963(19) 0.04477(14) 0.16817(13) 0.0228(5) Uani 1 1 d .
C29 C 0.36909(19) 0.10698(15) 0.19949(13) 0.0245(6) Uani 1 1 d .
H29A H 0.3384 0.1634 0.1946 0.029 Uiso 1 1 calc R
H29B H 0.3962 0.0957 0.2516 0.029 Uiso 1 1 calc R
C30 C 0.2387(2) 0.06350(18) 0.08738(13) 0.0328(6) Uani 1 1 d .
H30A H 0.1808 0.0238 0.0663 0.039 Uiso 1 1 calc R
H30B H 0.2072 0.1196 0.0815 0.039 Uiso 1 1 calc R
C31 C 0.3290(2) -0.04204(15) 0.17681(16) 0.0341(7) Uani 1 1 d .
H31A H 0.3556 -0.0544 0.2288 0.041 Uiso 1 1 calc R
H31B H 0.2724 -0.0831 0.1567 0.041 Uiso 1 1 calc R
C32 C 0.46392(19) 0.10122(15) 0.15982(14) 0.0261(6) Uani 1 1 d .
H32 H 0.5215 0.1421 0.1808 0.031 Uiso 1 1 calc R
C33 C 0.5115(2) 0.01484(16) 0.16888(17) 0.0379(7) Uani 1 1 d .
H33A H 0.5393 0.0032 0.2209 0.045 Uiso 1 1 calc R
H33B H 0.5733 0.0106 0.1438 0.045 Uiso 1 1 calc R
C34 C 0.4237(2) -0.04794(16) 0.13729(18) 0.0439(8) Uani 1 1 d .
H34 H 0.4554 -0.1047 0.1430 0.053 Uiso 1 1 calc R
C35 C 0.3820(3) -0.02970(19) 0.05791(17) 0.0520(9) Uani 1 1 d .
H35A H 0.3254 -0.0705 0.0371 0.062 Uiso 1 1 calc R
H35B H 0.4426 -0.0345 0.0319 0.062 Uiso 1 1 calc R
C36 C 0.3335(2) 0.05723(18) 0.04778(14) 0.0387(7) Uani 1 1 d .
H36 H 0.3068 0.0688 -0.0049 0.046 Uiso 1 1 calc R
C37 C 0.4217(2) 0.11989(16) 0.08021(14) 0.0312(6) Uani 1 1 d .
H37A H 0.4826 0.1172 0.0542 0.037 Uiso 1 1 calc R
H37B H 0.3908 0.1762 0.0747 0.037 Uiso 1 1 calc R

loop_
_atom_site_aniso_label
_atom_site_aniso_U_11
_atom_site_aniso_U_22
_atom_site_aniso_U_33
_atom_site_aniso_U_23
_atom_site_aniso_U_13
_atom_site_aniso_U_12
Fe1 0.02055(19) 0.0270(2) 0.01712(18) -0.00393(15) 0.00762(14) -0.00940(15)
P1 0.0151(3) 0.0241(3) 0.0174(3) -0.0043(3) 0.0046(2) -0.0016(3)
P2 0.0159(3) 0.0213(3) 0.0190(3) -0.0034(3) 0.0067(2) -0.0031(3)
P3 0.0160(3) 0.0306(4) 0.0205(3) -0.0091(3) 0.0076(3) -0.0060(3)
N1 0.0274(12) 0.0266(12) 0.0249(11) -0.0028(9) 0.0103(9) -0.0075(9)
B1 0.0161(13) 0.0254(15) 0.0161(14) -0.0038(11) 0.0073(11) -0.0024(11)
C1 0.0188(12) 0.0245(13) 0.0166(12) 0.0006(10) 0.0057(10) -0.0009(10)
C2 0.0200(14) 0.069(2) 0.0207(14) -0.0190(13) 0.0046(11) -0.0001(13)
C3 0.0142(13) 0.074(2) 0.0302(15) -0.0180(15) 0.0023(11) -0.0016(13)
C4 0.0209(13) 0.0403(16) 0.0260(14) -0.0047(12) 0.0130(11) 0.0026(11)
C5 0.0264(14) 0.0373(16) 0.0184(13) -0.0059(11) 0.0073(11) 0.0044(12)
C6 0.0188(13) 0.0341(15) 0.0195(13) -0.0061(11) 0.0021(10) 0.0004(11)
C7 0.0174(12) 0.0352(14) 0.0180(13) -0.0064(11) 0.0074(10) -0.0026(11)
C8 0.0133(11) 0.0237(13) 0.0170(12) 0.0043(10) 0.0036(9) 0.0016(10)
C9 0.0180(12) 0.0251(13) 0.0194(13) -0.0077(10) 0.0081(10) -0.0036(10)
C10 0.0274(15) 0.0319(16) 0.069(2) -0.0162(15) 0.0214(15) -0.0075(12)
C11 0.0195(12) 0.0208(13) 0.0219(13) -0.0045(10) 0.0032(10) 0.0004(10)
C12 0.074(2) 0.0326(17) 0.0277(16) -0.0063(13) 0.0031(15) -0.0117(15)
C13 0.0236(14) 0.0546(19) 0.0371(17) 0.0113(14) 0.0097(12) 0.0120(13)
C14 0.0193(12) 0.0227(13) 0.0230(13) -0.0007(10) 0.0032(10) -0.0025(10)
C15 0.0391(16) 0.0352(16) 0.0238(14) 0.0042(12) 0.0027(12) 0.0041(12)
C16 0.0225(13) 0.0283(15) 0.0384(16) -0.0006(12) 0.0049(12) 0.0075(11)
C17 0.0204(13) 0.0194(13) 0.0269(14) -0.0015(10) 0.0054(10) -0.0008(10)
C18 0.0269(14) 0.0218(14) 0.0407(16) 0.0073(12) 0.0091(12) 0.0015(11)
C19 0.0380(17) 0.067(2) 0.0429(18) -0.0311(16) 0.0161(14) -0.0092(16)
C20 0.0419(18) 0.077(2) 0.0360(18) -0.0327(16) 0.0177(14) -0.0353(16)
C21 0.0261(15) 0.065(2) 0.0402(18) -0.0269(16) 0.0027(13) -0.0085(14)
C22 0.0227(13) 0.0422(16) 0.0190(13) 0.0022(11) 0.0034(11) -0.0020(12)
C23 0.0168(15) 0.140(3) 0.0418(19) -0.059(2) 0.0025(13) -0.0036(18)
C24 0.0220(14) 0.070(2) 0.0197(14) 0.0100(14) 0.0019(11) 0.0020(14)
C25 0.0341(16) 0.0423(17) 0.0388(17) -0.0043(13) 0.0188(13) -0.0145(13)
C26 0.0205(13) 0.0303(14) 0.0189(13) 0.0036(10) 0.0054(10) -0.0018(11)
C27 0.0291(16) 0.053(2) 0.055(2) 0.0317(16) 0.0141(14) 0.0085(14)
C28 0.0250(13) 0.0229(14) 0.0221(13) -0.0042(10) 0.0086(11) -0.0052(10)
C29 0.0285(14) 0.0263(14) 0.0199(13) -0.0063(10) 0.0080(11) -0.0056(11)
C30 0.0293(15) 0.0437(17) 0.0260(14) -0.0056(13) 0.0070(12) -0.0149(13)
C31 0.0371(16) 0.0256(15) 0.0442(17) -0.0048(12) 0.0191(13) -0.0072(12)
C32 0.0211(13) 0.0243(14) 0.0342(15) -0.0043(11) 0.0085(11) -0.0074(11)
C33 0.0282(15) 0.0308(16) 0.059(2) 0.0050(14) 0.0188(14) 0.0023(12)
C34 0.0480(19) 0.0200(15) 0.074(2) -0.0079(14) 0.0363(17) -0.0014(13)
C35 0.062(2) 0.050(2) 0.058(2) -0.0327(17) 0.0440(18) -0.0265(17)
C36 0.0446(17) 0.0543(19) 0.0203(14) -0.0073(13) 0.0141(13) -0.0137(15)
C37 0.0316(15) 0.0328(15) 0.0352(16) -0.0013(12) 0.0209(13) -0.0052(12)

loop_
_atom_type_symbol
_atom_type_description
_atom_type_scat_dispersion_real
_atom_type_scat_dispersion_imag
_atom_type_scat_source
C C 0.0033 0.0016 'International Tables Vol C Tables 4.2.6.8 and 6.1.1.4'
H H 0.0000 0.0000 'International Tables Vol C Tables 4.2.6.8 and 6.1.1.4'
B B 0.0013 0.0007 'International Tables Vol C Tables 4.2.6.8 and 6.1.1.4'
N N 0.0061 0.0033 'International Tables Vol C Tables 4.2.6.8 and 6.1.1.4'
P P 0.1023 0.0942 'International Tables Vol C Tables 4.2.6.8 and 6.1.1.4'
Fe Fe 0.3463 0.8444 'International Tables Vol C Tables 4.2.6.8 and 6.1.1.4'

loop_
_geom_angle_atom_site_label_1
_geom_angle_atom_site_label_2
_geom_angle_atom_site_label_3
_geom_angle
N1 Fe1 P1 121.62(7)
N1 Fe1 P3 120.27(7)
P1 Fe1 P3 91.56(3)
N1 Fe1 P2 130.03(7)
P1 Fe1 P2 91.05(2)
P3 Fe1 P2 92.39(3)
C7 P1 C11 104.04(11)
C7 P1 C14 105.94(11)
C11 P1 C14 107.56(11)
C7 P1 Fe1 112.91(8)
C11 P1 Fe1 112.06(8)
C14 P1 Fe1 113.66(8)
C8 P2 C17 104.15(10)
C8 P2 C20 109.93(12)
C17 P2 C20 102.31(14)
C8 P2 Fe1 112.22(8)
C17 P2 Fe1 112.95(8)
C20 P2 Fe1 114.40(9)
C9 P3 C23 106.61(12)
C9 P3 C26 103.14(11)
C23 P3 C26 105.91(16)
C9 P3 Fe1 113.12(8)
C23 P3 Fe1 109.24(12)
C26 P3 Fe1 118.01(8)
C28 N1 Fe1 175.98(17)
C1 B1 C9 105.00(19)
C1 B1 C7 110.66(18)
C9 B1 C7 110.79(19)
C1 B1 C8 108.21(18)
C9 B1 C8 110.95(18)
C7 B1 C8 111.03(19)
C6 C1 C2 113.9(2)
C6 C1 B1 125.7(2)
C2 C1 B1 120.4(2)
C3 C2 C1 123.6(2)
C3 C2 H2 118.2
C1 C2 H2 118.2
C4 C3 C2 120.4(2)
C4 C3 H3 119.8
C2 C3 H3 119.8
C3 C4 C5 118.3(2)
C3 C4 H4 120.9
C5 C4 H4 120.9
C4 C5 C6 120.3(2)
C4 C5 H5 119.8
C6 C5 H5 119.8
C1 C6 C5 123.5(2)
C1 C6 H6 118.3
C5 C6 H6 118.3
B1 C7 P1 115.79(15)
B1 C7 H7A 108.3
P1 C7 H7A 108.3
B1 C7 H7B 108.3
P1 C7 H7B 108.3
H7A C7 H7B 107.4
B1 C8 P2 115.43(15)
B1 C8 H8A 108.4
P2 C8 H8A 108.4
B1 C8 H8B 108.4
P2 C8 H8B 108.4
H8A C8 H8B 107.5
B1 C9 P3 115.82(16)
B1 C9 H9A 108.3
P3 C9 H9A 108.3
B1 C9 H9B 108.3
P3 C9 H9B 108.3
H9A C9 H9B 107.4
C11 C10 H10A 109.5
C11 C10 H10B 109.5
H10A C10 H10B 109.5
C11 C10 H10C 109.5
H10A C10 H10C 109.5
H10B C10 H10C 109.5
C12 C11 C10 109.9(2)
C12 C11 P1 117.14(18)
C10 C11 P1 113.06(16)
C12 C11 H11 105.2
C10 C11 H11 105.2
P1 C11 H11 105.2
C11 C12 H12A 109.5
C11 C12 H12B 109.5
H12A C12 H12B 109.5
C11 C12 H12C 109.5
H12A C12 H12C 109.5
H12B C12 H12C 109.5
C14 C13 H13A 109.5
C14 C13 H13B 109.5
H13A C13 H13B 109.5
C14 C13 H13C 109.5
H13A C13 H13C 109.5
H13B C13 H13C 109.5
C15 C14 C13 110.7(2)
C15 C14 P1 116.57(17)
C13 C14 P1 113.37(17)
C15 C14 H14 105.0
C13 C14 H14 105.0
P1 C14 H14 105.0
C14 C15 H15A 109.5
C14 C15 H15B 109.5
H15A C15 H15B 109.5
C14 C15 H15C 109.5
H15A C15 H15C 109.5
H15B C15 H15C 109.5
C17 C16 H16A 109.5
C17 C16 H16B 109.5
H16A C16 H16B 109.5
C17 C16 H16C 109.5
H16A C16 H16C 109.5
H16B C16 H16C 109.5
C16 C17 C18 110.5(2)
C16 C17 P2 111.08(17)
C18 C17 P2 115.63(16)
C16 C17 H17 106.3
C18 C17 H17 106.3
P2 C17 H17 106.3
C17 C18 H18A 109.5
C17 C18 H18B 109.5
H18A C18 H18B 109.5
C17 C18 H18C 109.5
H18A C18 H18C 109.5
H18B C18 H18C 109.5
C20 C19 H19A 109.5
C20 C19 H19B 109.5
H19A C19 H19B 109.5
C20 C19 H19C 109.5
H19A C19 H19C 109.5
H19B C19 H19C 109.5
C19 C20 C21 121.3(2)
C19 C20 P2 117.20(19)
C21 C20 P2 118.8(2)
C19 C20 H20 95.5
C21 C20 H20 95.5
P2 C20 H20 95.5
C20 C21 H21A 109.5
C20 C21 H21B 109.5
H21A C21 H21B 109.5
C20 C21 H21C 109.5
H21A C21 H21C 109.5
H21B C21 H21C 109.5
C23 C22 H22A 109.5
C23 C22 H22B 109.5
H22A C22 H22B 109.5
C23 C22 H22C 109.5
H22A C22 H22C 109.5
H22B C22 H22C 109.5
C24 C23 C22 121.1(2)
C24 C23 P3 121.6(2)
C22 C23 P3 114.31(19)
C24 C23 H23 95.8
C22 C23 H23 95.8
P3 C23 H23 95.8
C23 C24 H24A 109.5
C23 C24 H24B 109.5
H24A C24 H24B 109.5
C23 C24 H24C 109.5
H24A C24 H24C 109.5
H24B C24 H24C 109.5
C26 C25 H25A 109.5
C26 C25 H25B 109.5
H25A C25 H25B 109.5
C26 C25 H25C 109.5
H25A C25 H25C 109.5
H25B C25 H25C 109.5
C25 C26 C27 110.4(2)
C25 C26 P3 115.05(18)
C27 C26 P3 114.06(17)
C25 C26 H26 105.5
C27 C26 H26 105.5
P3 C26 H26 105.5
C26 C27 H27A 109.5
C26 C27 H27B 109.5
H27A C27 H27B 109.5
C26 C27 H27C 109.5
H27A C27 H27C 109.5
H27B C27 H27C 109.5
N1 C28 C29 110.27(18)
N1 C28 C31 109.74(19)
C29 C28 C31 108.5(2)
N1 C28 C30 110.2(2)
C29 C28 C30 108.67(19)
C31 C28 C30 109.4(2)
C32 C29 C28 110.44(19)
C32 C29 H29A 109.6
C28 C29 H29A 109.6
C32 C29 H29B 109.6
C28 C29 H29B 109.6
H29A C29 H29B 108.1
C36 C30 C28 109.8(2)
C36 C30 H30A 109.7
C28 C30 H30A 109.7
C36 C30 H30B 109.7
C28 C30 H30B 109.7
H30A C30 H30B 108.2
C34 C31 C28 110.0(2)
C34 C31 H31A 109.7
C28 C31 H31A 109.7
C34 C31 H31B 109.7
C28 C31 H31B 109.7
H31A C31 H31B 108.2
C37 C32 C33 110.1(2)
C37 C32 C29 109.0(2)
C33 C32 C29 109.1(2)
C37 C32 H32 109.5
C33 C32 H32 109.5
C29 C32 H32 109.5
C32 C33 C34 109.8(2)
C32 C33 H33A 109.7
C34 C33 H33A 109.7
C32 C33 H33B 109.7
C34 C33 H33B 109.7
H33A C33 H33B 108.2
C35 C34 C33 109.3(2)
C35 C34 C31 109.2(2)
C33 C34 C31 109.6(2)
C35 C34 H34 109.6
C33 C34 H34 109.6
C31 C34 H34 109.6
C34 C35 C36 110.6(2)
C34 C35 H35A 109.5
C36 C35 H35A 109.5
C34 C35 H35B 109.5
C36 C35 H35B 109.5
H35A C35 H35B 108.1
C35 C36 C37 109.1(2)
C35 C36 C30 109.1(2)
C37 C36 C30 109.1(2)
C35 C36 H36 109.8
C37 C36 H36 109.8
C30 C36 H36 109.8
C32 C37 C36 109.8(2)
C32 C37 H37A 109.7
C36 C37 H37A 109.7
C32 C37 H37B 109.7
C36 C37 H37B 109.7
H37A C37 H37B 108.2

loop_
_geom_bond_atom_site_label_1
_geom_bond_atom_site_label_2
_geom_bond_distance
Fe1 N1 1.638(2)
Fe1 P1 2.2603(7)
Fe1 P3 2.2634(8)
Fe1 P2 2.2969(7)
P1 C7 1.826(2)
P1 C11 1.858(2)
P1 C14 1.869(2)
P2 C8 1.823(2)
P2 C17 1.859(2)
P2 C20 1.876(3)
P3 C9 1.820(2)
P3 C23 1.855(3)
P3 C26 1.865(2)
N1 C28 1.438(3)
B1 C1 1.639(3)
B1 C9 1.659(3)
B1 C7 1.660(3)
B1 C8 1.665(3)
C1 C6 1.388(3)
C1 C2 1.393(3)
C2 C3 1.383(3)
C2 H2 0.9500
C3 C4 1.371(3)
C3 H3 0.9500
C4 C5 1.373(3)
C4 H4 0.9500
C5 C6 1.391(3)
C5 H5 0.9500
C6 H6 0.9500
C7 H7A 0.9900
C7 H7B 0.9900
C8 H8A 0.9900
C8 H8B 0.9900
C9 H9A 0.9900
C9 H9B 0.9900
C10 C11 1.531(3)
C10 H10A 0.9800
C10 H10B 0.9800
C10 H10C 0.9800
C11 C12 1.517(3)
C11 H11 1.0000
C12 H12A 0.9800
C12 H12B 0.9800
C12 H12C 0.9800
C13 C14 1.528(3)
C13 H13A 0.9800
C13 H13B 0.9800
C13 H13C 0.9800
C14 C15 1.522(3)
C14 H14 1.0000
C15 H15A 0.9800
C15 H15B 0.9800
C15 H15C 0.9800
C16 C17 1.530(3)
C16 H16A 0.9800
C16 H16B 0.9800
C16 H16C 0.9800
C17 C18 1.534(3)
C17 H17 1.0000
C18 H18A 0.9800
C18 H18B 0.9800
C18 H18C 0.9800
C19 C20 1.450(4)
C19 H19A 0.9800
C19 H19B 0.9800
C19 H19C 0.9800
C20 C21 1.456(3)
C20 H20 1.0000
C21 H21A 0.9800
C21 H21B 0.9800
C21 H21C 0.9800
C22 C23 1.485(3)
C22 H22A 0.9800
C22 H22B 0.9800
C22 H22C 0.9800
C23 C24 1.435(3)
C23 H23 1.0000
C24 H24A 0.9800
C24 H24B 0.9800
C24 H24C 0.9800
C25 C26 1.519(3)
C25 H25A 0.9800
C25 H25B 0.9800
C25 H25C 0.9800
C26 C27 1.526(3)
C26 H26 1.0000
C27 H27A 0.9800
C27 H27B 0.9800
C27 H27C 0.9800
C28 C29 1.533(3)
C28 C31 1.534(3)
C28 C30 1.537(3)
C29 C32 1.533(3)
C29 H29A 0.9900
C29 H29B 0.9900
C30 C36 1.533(3)
C30 H30A 0.9900
C30 H30B 0.9900
C31 C34 1.529(4)
C31 H31A 0.9900
C31 H31B 0.9900
C32 C37 1.518(4)
C32 C33 1.519(3)
C32 H32 1.0000
C33 C34 1.527(4)
C33 H33A 0.9900
C33 H33B 0.9900
C34 C35 1.512(4)
C34 H34 1.0000
C35 C36 1.532(4)
C35 H35A 0.9900
C35 H35B 0.9900
C36 C37 1.532(4)
C36 H36 1.0000
C37 H37A 0.9900
C37 H37B 0.9900
